data_4123849
loop_
_publ_author_name
'Shaw, Megan H.'
'Croft, Rosemary A.'
'Whittingham, William G.'
'Bower, John F.'

_publ_section_title
;
 Modular Access to Substituted Azocanes via a Rhodium-Catalyzed
 Cycloaddition-Fragmentation Strategy.
;
_journal_issue 25
_journal_name_full 'Journal of the American Chemical Society'
_journal_page_first 8054
_journal_page_last 8057
_journal_paper_doi 10.1021/jacs.5b05215
_journal_volume 137
_journal_year 2015
_chemical_formula_moiety 'C20 H30 Cl2 N2 O8 Rh2'
_chemical_formula_sum 'C20 H30 Cl2 N2 O8 Rh2'
_chemical_formula_weight 703.18
_chemical_name_systematic
;
 ?
;
_space_group_crystal_system monoclinic
_space_group_IT_number 14
_space_group_name_Hall '-P 2ybc'
_space_group_name_H-M_alt 'P 1 21/c 1'
_symmetry_space_group_name_Hall '-P 2ybc'
_symmetry_space_group_name_H-M 'P 1 21/c 1'
_atom_sites_solution_hydrogens geom
_audit_creation_date 2014-04-30
_audit_creation_method
;
Olex2 1.2
(compiled 2014.03.20 svn.r2914 for OlexSys, GUI svn.r4816)
;
_cell_angle_alpha 90
_cell_angle_beta 99.336(5)
_cell_angle_gamma 90
_cell_formula_units_Z 2
_cell_length_a 7.2575(17)
_cell_length_b 19.844(5)
_cell_length_c 9.142(2)
_cell_measurement_reflns_used 9817
_cell_measurement_temperature 100.0
_cell_measurement_theta_max 66.88
_cell_measurement_theta_min 4.46
_cell_volume 1299.2(5)
_computing_data_reduction 'SAINT v8.34A (Bruker, 2013)'
_computing_molecular_graphics 'Olex2 (Dolomanov et al., 2009)'
_computing_publication_material 'Olex2 (Dolomanov et al., 2009)'
_computing_structure_refinement 'XL (Sheldrick, 2008)'
_diffrn_ambient_temperature 100.0
_diffrn_detector 'Bruker Proteum CCD'
_diffrn_detector_type 'Bruker Proteum CCD'
_diffrn_measured_fraction_theta_full 0.972
_diffrn_measured_fraction_theta_max 0.980
_diffrn_measurement_device 'Bruker Mircostar Rotating anode'
_diffrn_measurement_device_type 'Bruker APEX-II CCD'
_diffrn_measurement_method '\f and \w scans'
_diffrn_radiation_monochromator graphite
_diffrn_radiation_type CuK\a
_diffrn_radiation_wavelength 1.54178
_diffrn_reflns_av_unetI/netI 0.0452
_diffrn_reflns_laue_measured_fraction_full 0.972
_diffrn_reflns_laue_measured_fraction_max 0.980
_diffrn_reflns_limit_h_max 8
_diffrn_reflns_limit_h_min -8
_diffrn_reflns_limit_k_max 23
_diffrn_reflns_limit_k_min 0
_diffrn_reflns_limit_l_max 10
_diffrn_reflns_limit_l_min 0
_diffrn_reflns_number 2291
_diffrn_reflns_point_group_measured_fraction_full 0.972
_diffrn_reflns_point_group_measured_fraction_max 0.980
_diffrn_reflns_theta_full 67.679
_diffrn_reflns_theta_max 67.258
_diffrn_reflns_theta_min 4.456
_diffrn_source 'micro-focus rotating anode'
_diffrn_standards_number 0
_exptl_absorpt_coefficient_mu 12.573
_exptl_absorpt_correction_T_max 0.753
_exptl_absorpt_correction_T_min 0.174
_exptl_absorpt_correction_type multi-scan
_exptl_absorpt_process_details
;
 TWINABS-2012/1 (Bruker,2012) was used for absorption correction.
 
For component 1:
 wR2(int) was 0.1353 before and 0.0737 after correction.
 The Ratio of minimum to maximum transmission not present.
 The \l/2 correction factor is Not present
 
For component 2:
 wR2(int) was 0.1678 before and 0.0782 after correction.
 The Ratio of minimum to maximum transmission is 0.23.
 The \l/2 correction factor is Not present

Final HKLF 4 output contains 23905 reflections, Rint = 0.0725
 (22594 with I > 3sig(I), Rint = 0.0725)
;
_exptl_crystal_colour colourless
_exptl_crystal_colour_primary colourless
_exptl_crystal_density_diffrn 1.797
_exptl_crystal_F_000 704
_exptl_crystal_size_max 0.22
_exptl_crystal_size_mid 0.2
_exptl_crystal_size_min 0.11
_refine_diff_density_max 1.442
_refine_diff_density_min -1.397
_refine_diff_density_rms 0.182
_refine_ls_extinction_coef 0.0024(3)
_refine_ls_extinction_expression Fc^*^=kFc[1+0.001xFc^2^\l^3^/sin(2\q)]^-1/4^
_refine_ls_extinction_method SHELXL
_refine_ls_goodness_of_fit_ref 1.115
_refine_ls_hydrogen_treatment constr
_refine_ls_matrix_type full
_refine_ls_number_parameters 159
_refine_ls_number_reflns 2291
_refine_ls_number_restraints 18
_refine_ls_restrained_S_all 1.351
_refine_ls_R_factor_all 0.0362
_refine_ls_R_factor_gt 0.0362
_refine_ls_shift/su_max 0.003
_refine_ls_shift/su_mean 0.000
_refine_ls_structure_factor_coef Fsqd
_refine_ls_weighting_details 'w=1/[\s^2^(Fo^2^)+(0.0580P)^2^+0.9613P] where P=(Fo^2^+2Fc^2^)/3'
_refine_ls_weighting_scheme calc
_refine_ls_wR_factor_gt 0.0937
_refine_ls_wR_factor_ref 0.0938
_reflns_Friedel_coverage 0.000
_reflns_number_gt 2289
_reflns_number_total 2291
_reflns_threshold_expression 'I > 2\s(I)'
_cod_data_source_file ja5b05215_si_005.cif
_cod_data_source_block hklf5
_cod_depositor_comments 'Adding full bibliography for 4123848--4123850.cif.'
_cod_database_code 4123849
_shelxl_version_number 2013-3
_shelx_space_group_comment
;
The symmetry employed for this shelxl refinement is uniquely defined
by the following loop, which should always be used as a source of
symmetry information in preference to the above space-group names.
They are only intended as comments.
;
_olex2_refinement_description
;
1. Fixed Uiso
 At 1.2 times of:
  All C(H) groups, All C(H,H) groups
 At 1.5 times of:
  All C(H,H,H) groups
2. Uiso/Uaniso restraints and constraints
C3 \\sim C2 \\sim O2: within 1.7A with sigma of 0.003 and sigma for terminal
atoms of 0.006
Uanis(Rh1) \\sim Ueq: with sigma of 0.0003 and sigma for terminal atoms of
0.0006
3.a Ternary CH refined with riding coordinates:
 C5(H5), C4(H4)
3.b Secondary CH2 refined with riding coordinates:
 C7(H7A,H7B), C3(H3A,H3B)
3.c Idealised Me refined as rotating group:
 C8(H8A,H8B,H8C), C10(H10A,H10B,H10C), C9(H9A,H9B,H9C)
;

loop_
_space_group_symop_operation_xyz
'x, y, z'
'-x, y+1/2, -z+1/2'
'-x, -y, -z'
'x, -y-1/2, z-1/2'

loop_
_atom_site_label
_atom_site_type_symbol
_atom_site_fract_x
_atom_site_fract_y
_atom_site_fract_z
_atom_site_U_iso_or_equiv
_atom_site_adp_type
_atom_site_occupancy
_atom_site_site_symmetry_order
_atom_site_calc_flag
_atom_site_refinement_flags_posn
_atom_site_refinement_flags_adp
Rh1 Rh 0.62156(3) 0.58178(2) 0.49947(2) 0.01065(16) Uani 1 1 d . U
Cl1 Cl 0.32122(9) 0.54175(4) 0.56661(8) 0.0144(2) Uani 1 1 d . .
O4 O 0.5892(3) 0.59029(12) 0.0522(3) 0.0200(5) Uani 1 1 d . .
O3 O 0.4982(3) 0.59310(12) 0.2774(3) 0.0157(5) Uani 1 1 d . .
N1 N 0.8040(4) 0.60257(14) 0.2563(3) 0.0168(6) Uani 1 1 d . .
O1 O 0.8315(4) 0.56203(15) 0.8030(3) 0.0268(6) Uani 1 1 d . .
C6 C 0.6244(5) 0.59540(16) 0.1991(4) 0.0154(7) Uani 1 1 d . .
C1 C 0.7499(5) 0.57062(17) 0.6881(4) 0.0175(7) Uani 1 1 d . .
C7 C 0.3935(5) 0.58211(17) -0.0163(4) 0.0220(9) Uani 1 1 d . .
H7A H 0.3261 0.5558 0.0505 0.026 Uiso 1 1 calc R .
H7B H 0.3866 0.5570 -0.1106 0.026 Uiso 1 1 calc R .
C8 C 0.3024(5) 0.65005(18) -0.0457(4) 0.0254(8) Uani 1 1 d . .
H8A H 0.3686 0.6758 -0.1126 0.038 Uiso 1 1 calc GR .
H8B H 0.3077 0.6745 0.0480 0.038 Uiso 1 1 calc GR .
H8C H 0.1718 0.6440 -0.0917 0.038 Uiso 1 1 calc GR .
C10 C 0.9516(5) 0.6001(2) 0.1664(4) 0.0225(7) Uani 1 1 d . .
H10A H 0.9498 0.5561 0.1173 0.034 Uiso 1 1 calc GR .
H10B H 1.0727 0.6067 0.2298 0.034 Uiso 1 1 calc GR .
H10C H 0.9317 0.6358 0.0914 0.034 Uiso 1 1 calc GR .
C5 C 0.8535(4) 0.61338(16) 0.4174(3) 0.0147(6) Uani 1 1 d . .
H5 H 0.9641 0.5853 0.4588 0.018 Uiso 1 1 calc R .
O2 O 0.4934(3) 0.70275(12) 0.6224(3) 0.0244(5) Uani 1 1 d . .
C2 C 0.5887(4) 0.68077(16) 0.5382(4) 0.0183(6) Uani 1 1 d . .
C3 C 0.7037(5) 0.72286(17) 0.4485(4) 0.0202(7) Uani 1 1 d . .
H3A H 0.7215 0.7688 0.4907 0.024 Uiso 1 1 calc R .
H3B H 0.6394 0.7266 0.3447 0.024 Uiso 1 1 calc R .
C4 C 0.8927(4) 0.68797(16) 0.4537(4) 0.0181(6) Uani 1 1 d . .
H4 H 0.9579 0.7080 0.3757 0.022 Uiso 1 1 calc R .
C9 C 1.0145(5) 0.69723(18) 0.6038(4) 0.0228(7) Uani 1 1 d . .
H9A H 0.9463 0.6822 0.6820 0.034 Uiso 1 1 calc GR .
H9B H 1.0471 0.7449 0.6186 0.034 Uiso 1 1 calc GR .
H9C H 1.1288 0.6705 0.6078 0.034 Uiso 1 1 calc GR .

loop_
_atom_site_aniso_label
_atom_site_aniso_U_11
_atom_site_aniso_U_22
_atom_site_aniso_U_33
_atom_site_aniso_U_23
_atom_site_aniso_U_13
_atom_site_aniso_U_12
Rh1 0.0060(2) 0.0155(2) 0.0083(2) -0.00010(6) -0.00515(11) -0.00005(6)
Cl1 0.0078(4) 0.0179(4) 0.0163(4) -0.0017(3) -0.0020(3) 0.0010(3)
O4 0.0153(12) 0.0316(13) 0.0104(13) -0.0005(9) -0.0057(10) 0.0025(9)
O3 0.0099(11) 0.0255(12) 0.0099(12) 0.0023(9) -0.0037(9) 0.0010(9)
N1 0.0102(13) 0.0255(14) 0.0134(14) -0.0004(11) -0.0017(10) -0.0002(11)
O1 0.0249(13) 0.0385(14) 0.0127(13) 0.0027(11) -0.0099(10) -0.0014(12)
C6 0.0115(16) 0.0184(14) 0.0137(16) -0.0006(12) -0.0062(13) 0.0014(12)
C1 0.0116(16) 0.0208(15) 0.0189(19) -0.0013(13) -0.0013(14) -0.0019(13)
C7 0.017(2) 0.035(2) 0.0111(19) -0.0028(12) -0.0091(16) -0.0050(12)
C8 0.0139(16) 0.0352(19) 0.0237(18) 0.0068(15) -0.0073(14) -0.0033(14)
C10 0.0127(16) 0.0332(18) 0.0221(19) 0.0011(15) 0.0043(14) 0.0027(15)
C5 0.0102(14) 0.0222(16) 0.0100(14) 0.0003(11) -0.0029(11) -0.0001(12)
O2 0.0193(12) 0.0251(12) 0.0280(13) -0.0055(10) 0.0017(10) 0.0016(9)
C2 0.0104(13) 0.0216(14) 0.0191(14) 0.0008(12) -0.0089(12) -0.0006(12)
C3 0.0154(15) 0.0211(15) 0.0214(15) 0.0026(12) -0.0055(13) 0.0007(12)
C4 0.0123(15) 0.0207(16) 0.0202(16) 0.0002(13) -0.0010(12) -0.0033(12)
C9 0.0135(16) 0.0265(18) 0.0261(19) -0.0041(14) -0.0037(14) -0.0028(13)

loop_
_atom_type_symbol
_atom_type_description
_atom_type_scat_dispersion_real
_atom_type_scat_dispersion_imag
_atom_type_scat_source
C C 0.0181 0.0091 'International Tables Vol C Tables 4.2.6.8 and 6.1.1.4'
H H 0.0000 0.0000 'International Tables Vol C Tables 4.2.6.8 and 6.1.1.4'
Cl Cl 0.3639 0.7018 'International Tables Vol C Tables 4.2.6.8 and 6.1.1.4'
N N 0.0311 0.0180 'International Tables Vol C Tables 4.2.6.8 and 6.1.1.4'
O O 0.0492 0.0322 'International Tables Vol C Tables 4.2.6.8 and 6.1.1.4'
Rh Rh 0.0927 3.6045 'International Tables Vol C Tables 4.2.6.8 and 6.1.1.4'

loop_
_geom_angle_atom_site_label_1
_geom_angle_atom_site_label_2
_geom_angle_atom_site_label_3
_geom_angle
_geom_angle_site_symmetry_3
Cl1 Rh1 Cl1 86.28(3) 3_666
O3 Rh1 Cl1 91.12(7) .
O3 Rh1 Cl1 86.24(7) 3_666
C1 Rh1 Cl1 93.51(12) .
C1 Rh1 Cl1 91.67(11) 3_666
C1 Rh1 O3 174.79(12) .
C1 Rh1 C5 93.38(14) .
C1 Rh1 C2 90.50(14) .
C5 Rh1 Cl1 91.84(9) 3_666
C5 Rh1 Cl1 172.91(9) .
C5 Rh1 O3 81.93(11) .
C2 Rh1 Cl1 175.33(11) 3_666
C2 Rh1 Cl1 97.72(10) .
C2 Rh1 O3 91.24(11) .
C2 Rh1 C5 83.90(14) .
Rh1 Cl1 Rh1 93.72(3) 3_666
C6 O4 C7 117.0(3) .
C6 O3 Rh1 108.7(2) .
C6 N1 C10 122.6(3) .
C6 N1 C5 118.2(3) .
C10 N1 C5 119.2(3) .
O4 C6 N1 114.9(3) .
O3 C6 O4 122.4(3) .
O3 C6 N1 122.7(3) .
O1 C1 Rh1 177.9(3) .
O4 C7 H7A 109.6 .
O4 C7 H7B 109.6 .
O4 C7 C8 110.1(3) .
H7A C7 H7B 108.2 .
C8 C7 H7A 109.6 .
C8 C7 H7B 109.6 .
C7 C8 H8A 109.5 .
C7 C8 H8B 109.5 .
C7 C8 H8C 109.5 .
H8A C8 H8B 109.5 .
H8A C8 H8C 109.5 .
H8B C8 H8C 109.5 .
N1 C10 H10A 109.5 .
N1 C10 H10B 109.5 .
N1 C10 H10C 109.5 .
H10A C10 H10B 109.5 .
H10A C10 H10C 109.5 .
H10B C10 H10C 109.5 .
Rh1 C5 H5 110.3 .
N1 C5 Rh1 103.87(19) .
N1 C5 H5 110.3 .
N1 C5 C4 111.3(3) .
C4 C5 Rh1 110.6(2) .
C4 C5 H5 110.3 .
O2 C2 Rh1 124.4(3) .
O2 C2 C3 125.1(3) .
C3 C2 Rh1 110.5(2) .
C2 C3 H3A 110.2 .
C2 C3 H3B 110.2 .
C2 C3 C4 107.7(3) .
H3A C3 H3B 108.5 .
C4 C3 H3A 110.2 .
C4 C3 H3B 110.2 .
C5 C4 H4 108.8 .
C3 C4 C5 107.2(2) .
C3 C4 H4 108.8 .
C9 C4 C5 111.9(3) .
C9 C4 C3 111.2(3) .
C9 C4 H4 108.8 .
C4 C9 H9A 109.5 .
C4 C9 H9B 109.5 .
C4 C9 H9C 109.5 .
H9A C9 H9B 109.5 .
H9A C9 H9C 109.5 .
H9B C9 H9C 109.5 .

loop_
_geom_bond_atom_site_label_1
_geom_bond_atom_site_label_2
_geom_bond_distance
_geom_bond_site_symmetry_2
Rh1 Cl1 2.4885(9) .
Rh1 Cl1 2.5744(9) 3_666
Rh1 O3 2.094(2) .
Rh1 C1 1.836(4) .
Rh1 C5 2.049(3) .
Rh1 C2 2.017(3) .
Cl1 Rh1 2.5745(9) 3_666
O4 C6 1.329(4) .
O4 C7 1.465(4) .
O3 C6 1.252(4) .
N1 C6 1.331(4) .
N1 C10 1.453(5) .
N1 C5 1.474(4) .
O1 C1 1.131(5) .
C7 H7A 0.9900 .
C7 H7B 0.9900 .
C7 C8 1.506(5) .
C8 H8A 0.9800 .
C8 H8B 0.9800 .
C8 H8C 0.9800 .
C10 H10A 0.9800 .
C10 H10B 0.9800 .
C10 H10C 0.9800 .
C5 H5 1.0000 .
C5 C4 1.533(4) .
O2 C2 1.198(5) .
C2 C3 1.513(5) .
C3 H3A 0.9900 .
C3 H3B 0.9900 .
C3 C4 1.530(5) .
C4 H4 1.0000 .
C4 C9 1.519(5) .
C9 H9A 0.9800 .
C9 H9B 0.9800 .
C9 H9C 0.9800 .

loop_
_geom_torsion_atom_site_label_1
_geom_torsion_atom_site_label_2
_geom_torsion_atom_site_label_3
_geom_torsion_atom_site_label_4
_geom_torsion
Rh1 O3 C6 O4 167.7(2)
Rh1 O3 C6 N1 -11.7(4)
Rh1 C5 C4 C3 -34.2(3)
Rh1 C5 C4 C9 87.9(3)
Rh1 C2 C3 C4 -41.1(3)
N1 C5 C4 C3 80.7(3)
N1 C5 C4 C9 -157.2(3)
C6 O4 C7 C8 87.5(4)
C6 N1 C5 Rh1 18.3(3)
C6 N1 C5 C4 -100.7(3)
C7 O4 C6 O3 0.4(5)
C7 O4 C6 N1 179.8(3)
C10 N1 C6 O4 -4.3(5)
C10 N1 C6 O3 175.2(3)
C10 N1 C5 Rh1 -161.7(3)
C10 N1 C5 C4 79.4(4)
C5 N1 C6 O4 175.8(3)
C5 N1 C6 O3 -4.8(5)
O2 C2 C3 C4 137.9(3)
C2 C3 C4 C5 48.3(3)
C2 C3 C4 C9 -74.2(3)
